data_8102170
loop_
_publ_author_name
'Caracelli, Ignez'
'Stefani, H\'elio A.'
'Siqueira Vieira, Adriano'
'Pereira Machado, Maria M.'
'Zukerman-Schpector, Julio'

_publ_section_title
;
Crystal structure of potassium trifluoro(2-methyl-1,3-dithiano)borate, 
K(C~5~H~9~BF~3~S~2~)
;
_journal_issue 3
_journal_name_full 'Zeitschrift f\"ur Kristallographie - New Crystal Structures'
_journal_page_first 345
_journal_page_last 347
_journal_volume 222
_journal_year 2007
_chemical_formula_moiety 'C5 H9 B F3 K S2'
_chemical_formula_structural K(C5H9BF3S2)
_chemical_formula_sum 'C20 H36 B4 F12 K4 S8'
_chemical_formula_weight 240.15
_chemical_name_systematic
;
potassium trifluoro[2-methyl-1,3-dithiano]borate
;
_space_group_IT_number 2
_symmetry_cell_setting monoclinic
_symmetry_space_group_name_Hall '-P 1'
_symmetry_space_group_name_H-M 'P -1'
_atom_sites_solution_hydrogens geom
_atom_sites_solution_primary direct
_atom_sites_solution_secondary difmap
_audit_creation_method SHELXL-97
_cell_angle_alpha 114.995(2)
_cell_angle_beta 92.035(2)
_cell_angle_gamma 92.390(2)
_cell_formula_units_Z 8
_cell_length_a 11.9238(5)
_cell_length_b 13.6060(5)
_cell_length_c 14.0280(3)
_cell_measurement_reflns_used 22188
_cell_measurement_temperature 296(2)
_cell_measurement_theta_max 27.485
_cell_measurement_theta_min 1.65
_cell_volume 2057.35(13)
_computing_data_collection 'COLLECT-Nonius, 1997'
_computing_data_reduction 'DENZO and SCALEPACK'
_computing_molecular_graphics ORTEP3
_computing_publication_material 'PARST, PLATON, WiGX'
_computing_structure_refinement SHELXL-97
_computing_structure_solution SIR92
_diffrn_ambient_temperature 293(2)
_diffrn_measured_fraction_theta_full 0.992
_diffrn_measured_fraction_theta_max 0.992
_diffrn_measurement_device_type 'Nonius Kappa CCD'
_diffrn_measurement_method 'psi/omega with kappa offsets'
_diffrn_radiation_monochromator graphite
_diffrn_radiation_source 'fine-focus sealed tube'
_diffrn_radiation_type MoK\a
_diffrn_radiation_wavelength 0.71073
_diffrn_reflns_av_R_equivalents 0.0327
_diffrn_reflns_av_sigmaI/netI 0.0394
_diffrn_reflns_limit_h_max 13
_diffrn_reflns_limit_h_min -15
_diffrn_reflns_limit_k_max 17
_diffrn_reflns_limit_k_min -17
_diffrn_reflns_limit_l_max 18
_diffrn_reflns_limit_l_min -17
_diffrn_reflns_number 22947
_diffrn_reflns_theta_full 27.45
_diffrn_reflns_theta_max 27.45
_diffrn_reflns_theta_min 1.65
_diffrn_standards_decay_% 0
_exptl_absorpt_coefficient_mu 0.909
_exptl_absorpt_correction_T_max 0.9695
_exptl_absorpt_correction_T_min 0.8855
_exptl_absorpt_correction_type multi-scan
_exptl_crystal_colour colorless
_exptl_crystal_density_diffrn 1.551
_exptl_crystal_density_method 'not measured'
_exptl_crystal_description 'irregular plate'
_exptl_crystal_F_000 976
_exptl_crystal_size_max 0.14
_exptl_crystal_size_mid 0.15
_exptl_crystal_size_min 0.09
_refine_diff_density_max 0.808
_refine_diff_density_min -0.659
_refine_diff_density_rms 0.059
_refine_ls_extinction_method none
_refine_ls_goodness_of_fit_ref 1.050
_refine_ls_hydrogen_treatment riding
_refine_ls_matrix_type full
_refine_ls_number_parameters 436
_refine_ls_number_reflns 9327
_refine_ls_number_restraints 0
_refine_ls_restrained_S_all 1.050
_refine_ls_R_factor_all 0.0680
_refine_ls_R_factor_gt 0.0487
_refine_ls_shift/su_max 0.000
_refine_ls_shift/su_mean 0.000
_refine_ls_structure_factor_coef Fsqd
_refine_ls_weighting_details 'calc w=1/[\s^2^(Fo^2^)+(0.0395P)^2^+1.7029P] where P=(Fo^2^+2Fc^2^)/3'
_refine_ls_weighting_scheme calc
_refine_ls_wR_factor_gt 0.1082
_refine_ls_wR_factor_ref 0.1170
_reflns_number_gt 7138
_reflns_number_total 9327
_reflns_threshold_expression 2sigma(I)
_cod_data_source_file 1267-2074.cff
_cod_data_source_block jzs-0307
_cod_original_cell_volume 2057.35(12)
_cod_database_code 8102170

loop_
_symmetry_equiv_pos_as_xyz
'x, y, z'
'-x, -y, -z'

loop_
_atom_site_label
_atom_site_type_symbol
_atom_site_fract_x
_atom_site_fract_y
_atom_site_fract_z
_atom_site_U_iso_or_equiv
_atom_site_adp_type
_atom_site_occupancy
_atom_site_symmetry_multiplicity
_atom_site_Wyckoff_symbol
_atom_site_calc_flag
_atom_site_refinement_flags
_atom_site_disorder_assembly
_atom_site_disorder_group
K1 K 0.04135(6) 0.44624(5) 0.13171(5) 0.05241(17) Uani 1 2 i d . . .
K2 K -0.01891(6) 0.06552(5) -0.11527(5) 0.05192(16) Uani 1 2 i d . . .
K3 K -0.01899(6) 0.33501(5) 0.37797(5) 0.05574(18) Uani 1 2 i d . . .
K4 K 0.01805(6) 0.82422(5) 0.36356(5) 0.04973(16) Uani 1 2 i d . . .
S11 S 0.30243(10) 0.36027(9) 0.21256(7) 0.0796(3) Uani 1 2 i d . . .
S12 S 0.20728(7) 0.23991(6) -0.00650(5) 0.05082(18) Uani 1 2 i d . . .
S21 S -0.35972(7) 0.55835(7) 0.38336(7) 0.0612(2) Uani 1 2 i d . . .
S22 S -0.26456(8) 0.74757(6) 0.34880(7) 0.0593(2) Uani 1 2 i d . . .
S31 S 0.25525(7) 0.68155(7) 0.24855(6) 0.05336(19) Uani 1 2 i d . . .
S32 S 0.25667(8) 0.88435(6) 0.21763(7) 0.0624(2) Uani 1 2 i d . . .
S41 S 0.16782(6) -0.11230(6) -0.21149(5) 0.04732(17) Uani 1 2 i d . . .
S42 S 0.27964(9) -0.21257(8) -0.41258(8) 0.0744(3) Uani 1 2 i d . . .
B1 B 0.1314(3) 0.1966(3) 0.1552(3) 0.0481(8) Uani 1 2 i d . . .
B2 B -0.1272(3) 0.5752(3) 0.3395(2) 0.0472(7) Uani 1 2 i d . . .
B3 B 0.1248(3) 0.6997(3) 0.0901(2) 0.0445(7) Uani 1 2 i d . . .
B4 B 0.1126(3) -0.0665(3) -0.3799(2) 0.0475(7) Uani 1 2 i d . . .
F11 F 0.05519(16) 0.27858(15) 0.18022(15) 0.0651(5) Uani 1 2 i d . . .
F12 F 0.07758(17) 0.10182(15) 0.07492(14) 0.0674(5) Uani 1 2 i d . . .
F13 F 0.14853(19) 0.17622(18) 0.24321(15) 0.0765(6) Uani 1 2 i d . . .
F21 F -0.04869(17) 0.61290(15) 0.28759(18) 0.0775(6) Uani 1 2 i d . . .
F22 F -0.11547(17) 0.46314(14) 0.29816(16) 0.0659(5) Uani 1 2 i d . . .
F23 F -0.09079(19) 0.6210(2) 0.44493(15) 0.1076(10) Uani 1 2 i d . . .
F31 F 0.11278(16) 0.73268(15) 0.00817(13) 0.0589(4) Uani 1 2 i d . . .
F32 F 0.03780(14) 0.74688(17) 0.15728(13) 0.0618(5) Uani 1 2 i d . . .
F33 F 0.10485(17) 0.58592(14) 0.04504(14) 0.0643(5) Uani 1 2 i d . . .
F41 F 0.05342(17) 0.01875(16) -0.30788(14) 0.0675(5) Uani 1 2 i d . . .
F42 F 0.03747(16) -0.15828(15) -0.42778(15) 0.0648(5) Uani 1 2 i d . . .
F43 F 0.14220(18) -0.03475(16) -0.45949(14) 0.0665(5) Uani 1 2 i d . . .
C11 C 0.2481(2) 0.2280(2) 0.1141(2) 0.0460(6) Uani 1 2 i d . . .
C12 C 0.4143(3) 0.3981(3) 0.1477(3) 0.0795(11) Uani 1 2 i d . . .
H12A H 0.4465 0.4697 0.1949 0.095 Uiso 1 2 i calc R . .
H12B H 0.4729 0.3474 0.1354 0.095 Uiso 1 2 i calc R . .
C13 C 0.3784(3) 0.3997(3) 0.0452(3) 0.0642(9) Uani 1 2 i d . . .
H13A H 0.4418 0.4266 0.0197 0.077 Uiso 1 2 i calc R . .
H13B H 0.3197 0.4502 0.0574 0.077 Uiso 1 2 i calc R . .
C14 C 0.3355(3) 0.2909(3) -0.0389(3) 0.0619(8) Uani 1 2 i d . . .
H14A H 0.3926 0.2392 -0.0493 0.074 Uiso 1 2 i calc R . .
H14B H 0.3223 0.2972 -0.1046 0.074 Uiso 1 2 i calc R . .
C15 C 0.3320(4) 0.1410(4) 0.0947(4) 0.0900(13) Uani 1 2 i d . . .
H15A H 0.3484 0.1340 0.1590 0.135 Uiso 1 2 i calc R . .
H15B H 0.3999 0.1614 0.0711 0.135 Uiso 1 2 i calc R . .
H15C H 0.3003 0.0729 0.0419 0.135 Uiso 1 2 i calc R . .
C21 C -0.2527(2) 0.6040(2) 0.31844(19) 0.0410(6) Uani 1 2 i d . . .
C22 C -0.2569(3) 0.8126(3) 0.4912(3) 0.0717(10) Uani 1 2 i d . . .
H22A H -0.1841 0.8017 0.5169 0.086 Uiso 1 2 i calc R . .
H22B H -0.2624 0.8901 0.5143 0.086 Uiso 1 2 i calc R . .
C23 C -0.3470(3) 0.7713(3) 0.5398(3) 0.0700(10) Uani 1 2 i d . . .
H23A H -0.4199 0.7790 0.5117 0.084 Uiso 1 2 i calc R . .
H23B H -0.3430 0.8158 0.6152 0.084 Uiso 1 2 i calc R . .
C24 C -0.3376(3) 0.6538(3) 0.5200(3) 0.0711(10) Uani 1 2 i d . . .
H24A H -0.3922 0.6356 0.5605 0.085 Uiso 1 2 i calc R . .
H24B H -0.2635 0.6458 0.5456 0.085 Uiso 1 2 i calc R . .
C25 C -0.2876(3) 0.5432(3) 0.2004(2) 0.0673(9) Uani 1 2 i d . . .
H25A H -0.2350 0.5631 0.1604 0.101 Uiso 1 2 i calc R . .
H25B H -0.3614 0.5622 0.1874 0.101 Uiso 1 2 i calc R . .
H25C H -0.2883 0.4663 0.1797 0.101 Uiso 1 2 i calc R . .
C31 C 0.2483(2) 0.7368(2) 0.1505(2) 0.0411(6) Uani 1 2 i d . . .
C32 C 0.3881(3) 0.7412(3) 0.3205(3) 0.0705(10) Uani 1 2 i d . . .
H32A H 0.3993 0.7161 0.3752 0.085 Uiso 1 2 i calc R . .
H32B H 0.4481 0.7154 0.2728 0.085 Uiso 1 2 i calc R . .
C33 C 0.3968(3) 0.8632(3) 0.3705(3) 0.0779(11) Uani 1 2 i d . . .
H33A H 0.4676 0.8882 0.4119 0.094 Uiso 1 2 i calc R . .
H33B H 0.3368 0.8891 0.4183 0.094 Uiso 1 2 i calc R . .
C34 C 0.3901(3) 0.9127(3) 0.2928(3) 0.0761(11) Uani 1 2 i d . . .
H34A H 0.4493 0.8859 0.2443 0.091 Uiso 1 2 i calc R . .
H34B H 0.4039 0.9908 0.3308 0.091 Uiso 1 2 i calc R . .
C35 C 0.3409(3) 0.6959(3) 0.0731(2) 0.0605(8) Uani 1 2 i d . . .
H35A H 0.3312 0.6183 0.0353 0.091 Uiso 1 2 i calc R . .
H35B H 0.4129 0.7153 0.1111 0.091 Uiso 1 2 i calc R . .
H35C H 0.3368 0.7283 0.0243 0.091 Uiso 1 2 i calc R . .
C41 C 0.2211(2) -0.0887(2) -0.3202(2) 0.0427(6) Uani 1 2 i d . . .
C45 C 0.3075(3) 0.0081(3) -0.2817(3) 0.0718(10) Uani 1 2 i d . . .
H45A H 0.3708 -0.0065 -0.2465 0.108 Uiso 1 2 i calc R . .
H45B H 0.2739 0.0718 -0.2336 0.108 Uiso 1 2 i calc R . .
H45C H 0.3320 0.0197 -0.3408 0.108 Uiso 1 2 i calc R . .
C42 C 0.2887(3) -0.1521(3) -0.1584(3) 0.0714(10) Uani 1 2 i d . . .
H42A H 0.3459 -0.0926 -0.1330 0.086 Uiso 1 2 i calc R . .
H42B H 0.2670 -0.1655 -0.0987 0.086 Uiso 1 2 i calc R . .
C43 C 0.3377(3) -0.2520(3) -0.2375(4) 0.0821(12) Uani 1 2 i d . . .
H43A H 0.3975 -0.2725 -0.2023 0.099 Uiso 1 2 i calc R . .
H43B H 0.2799 -0.3110 -0.2633 0.099 Uiso 1 2 i calc R . .
C44 C 0.3837(4) -0.2389(4) -0.3299(4) 0.0958(14) Uani 1 2 i d . . .
H44A H 0.4198 -0.3045 -0.3729 0.115 Uiso 1 2 i calc R . .
H44B H 0.4409 -0.1794 -0.3040 0.115 Uiso 1 2 i calc R . .

loop_
_atom_site_aniso_label
_atom_site_aniso_U_11
_atom_site_aniso_U_22
_atom_site_aniso_U_33
_atom_site_aniso_U_23
_atom_site_aniso_U_13
_atom_site_aniso_U_12
K1 0.0622(4) 0.0446(3) 0.0524(4) 0.0221(3) 0.0053(3) 0.0069(3)
K2 0.0564(4) 0.0504(4) 0.0585(4) 0.0315(3) 0.0067(3) 0.0104(3)
K3 0.0719(5) 0.0499(4) 0.0466(3) 0.0232(3) -0.0086(3) -0.0033(3)
K4 0.0648(4) 0.0439(3) 0.0405(3) 0.0183(3) 0.0005(3) 0.0020(3)
S11 0.0984(8) 0.0806(6) 0.0492(4) 0.0230(4) -0.0164(4) -0.0417(6)
S12 0.0536(4) 0.0585(4) 0.0419(4) 0.0241(3) 0.0006(3) -0.0088(3)
S21 0.0564(5) 0.0570(5) 0.0760(5) 0.0337(4) 0.0106(4) -0.0012(4)
S22 0.0689(5) 0.0459(4) 0.0717(5) 0.0319(4) 0.0153(4) 0.0128(4)
S31 0.0542(5) 0.0589(5) 0.0531(4) 0.0302(4) -0.0023(3) 0.0034(4)
S32 0.0594(5) 0.0372(4) 0.0825(6) 0.0187(4) -0.0070(4) 0.0014(3)
S41 0.0515(4) 0.0506(4) 0.0459(4) 0.0257(3) 0.0041(3) 0.0090(3)
S42 0.0871(7) 0.0665(6) 0.0706(6) 0.0258(4) 0.0325(5) 0.0285(5)
B1 0.060(2) 0.0438(17) 0.0452(17) 0.0250(14) 0.0012(14) -0.0067(15)
B2 0.053(2) 0.0419(17) 0.0406(16) 0.0116(13) 0.0011(14) 0.0063(15)
B3 0.0491(19) 0.0448(17) 0.0394(15) 0.0180(13) 0.0035(13) 0.0005(14)
B4 0.058(2) 0.0441(17) 0.0440(16) 0.0228(14) -0.0006(14) 0.0005(15)
F11 0.0656(12) 0.0611(11) 0.0823(13) 0.0419(10) 0.0240(10) 0.0087(9)
F12 0.0813(14) 0.0581(11) 0.0590(10) 0.0238(9) 0.0067(9) -0.0256(10)
F13 0.0890(15) 0.1012(16) 0.0642(11) 0.0599(12) 0.0028(10) 0.0000(12)
F21 0.0654(13) 0.0498(11) 0.1168(17) 0.0322(11) 0.0367(12) 0.0077(9)
F22 0.0685(12) 0.0479(10) 0.0896(13) 0.0359(9) 0.0099(10) 0.0136(9)
F23 0.0685(14) 0.163(2) 0.0478(11) 0.0002(12) -0.0165(10) 0.0466(15)
F31 0.0710(12) 0.0660(11) 0.0472(9) 0.0319(8) -0.0039(8) 0.0043(9)
F32 0.0423(10) 0.0902(14) 0.0504(9) 0.0271(9) 0.0025(7) 0.0059(9)
F33 0.0783(13) 0.0451(10) 0.0661(11) 0.0233(8) -0.0144(9) -0.0140(9)
F41 0.0782(14) 0.0712(12) 0.0621(11) 0.0343(9) 0.0062(9) 0.0333(10)
F42 0.0671(12) 0.0641(11) 0.0728(11) 0.0428(10) -0.0235(9) -0.0204(9)
F43 0.0872(14) 0.0703(12) 0.0534(10) 0.0399(9) -0.0068(9) -0.0134(10)
C11 0.0490(17) 0.0449(15) 0.0494(15) 0.0261(12) -0.0052(12) -0.0016(13)
C12 0.065(2) 0.076(3) 0.094(3) 0.036(2) -0.015(2) -0.030(2)
C13 0.055(2) 0.0565(19) 0.092(2) 0.0408(18) 0.0190(18) -0.0006(16)
C14 0.067(2) 0.063(2) 0.0644(19) 0.0342(16) 0.0208(16) 0.0015(17)
C15 0.069(3) 0.088(3) 0.146(4) 0.080(3) 0.019(3) 0.023(2)
C21 0.0505(16) 0.0362(13) 0.0373(13) 0.0171(10) -0.0013(11) 0.0014(12)
C22 0.065(2) 0.0531(19) 0.072(2) 0.0010(16) 0.0137(17) 0.0070(17)
C23 0.064(2) 0.080(3) 0.0565(19) 0.0184(17) 0.0108(16) 0.0192(19)
C24 0.067(2) 0.104(3) 0.0584(19) 0.046(2) 0.0219(17) 0.027(2)
C25 0.082(3) 0.071(2) 0.0447(16) 0.0217(15) -0.0117(16) 0.0070(19)
C31 0.0453(15) 0.0354(13) 0.0429(13) 0.0165(11) 0.0053(11) 0.0049(11)
C32 0.054(2) 0.091(3) 0.066(2) 0.0327(19) -0.0088(16) 0.0129(19)
C33 0.051(2) 0.096(3) 0.068(2) 0.018(2) -0.0168(16) -0.0046(19)
C34 0.053(2) 0.057(2) 0.094(3) 0.0118(19) -0.0057(18) -0.0132(16)
C35 0.056(2) 0.067(2) 0.0574(18) 0.0239(15) 0.0185(15) 0.0125(16)
C41 0.0454(16) 0.0400(14) 0.0445(14) 0.0196(11) 0.0040(11) 0.0008(12)
C42 0.072(2) 0.076(2) 0.077(2) 0.045(2) -0.0209(18) 0.0014(19)
C43 0.060(2) 0.081(3) 0.123(3) 0.060(3) -0.009(2) 0.022(2)
C44 0.062(3) 0.097(3) 0.144(4) 0.062(3) 0.027(3) 0.038(2)
C45 0.066(2) 0.066(2) 0.092(3) 0.046(2) -0.0122(19) -0.0197(18)

loop_
_atom_type_symbol
_atom_type_description
_atom_type_scat_dispersion_real
_atom_type_scat_dispersion_imag
_atom_type_scat_source
C C 0.0033 0.0016 'International Tables Vol C Tables 4.2.6.8 and 6.1.1.4'
H H 0.0000 0.0000 'International Tables Vol C Tables 4.2.6.8 and 6.1.1.4'
B B 0.0013 0.0007 'International Tables Vol C Tables 4.2.6.8 and 6.1.1.4'
F F 0.0171 0.0103 'International Tables Vol C Tables 4.2.6.8 and 6.1.1.4'
S S 0.1246 0.1234 'International Tables Vol C Tables 4.2.6.8 and 6.1.1.4'
K K 0.2009 0.2494 'International Tables Vol C Tables 4.2.6.8 and 6.1.1.4'

loop_
_geom_angle_atom_site_label_1
_geom_angle_atom_site_label_2
_geom_angle_atom_site_label_3
_geom_angle
_geom_angle_site_symmetry_1
_geom_angle_site_symmetry_3
_geom_angle_publ_flag
C12 S11 C11 103.44(16) . . ?
C14 S12 C11 103.25(15) . . ?
C24 S21 C21 103.31(15) . . ?
C22 S22 C21 103.37(15) . . ?
C32 S31 C31 102.71(16) . . ?
C34 S32 C31 102.06(16) . . ?
C42 S41 C41 103.92(16) . . ?
F13 B1 F11 107.5(3) . . ?
F13 B1 F12 107.4(2) . . ?
F11 B1 F12 106.9(3) . . ?
F13 B1 C11 112.9(3) . . ?
F11 B1 C11 112.2(2) . . ?
F12 B1 C11 109.7(2) . . ?
F23 B2 F22 108.5(3) . . ?
F23 B2 F21 106.3(3) . . ?
F22 B2 F21 104.4(2) . . ?
F23 B2 C21 113.7(2) . . ?
F22 B2 C21 112.3(3) . . ?
F21 B2 C21 111.0(2) . . ?
F31 B3 F33 107.2(2) . . ?
F31 B3 F32 105.5(2) . . ?
F33 B3 F32 108.5(2) . . ?
F31 B3 C31 111.5(2) . . ?
F33 B3 C31 111.5(2) . . ?
F32 B3 C31 112.4(2) . . ?
F42 B4 F43 106.6(2) . . ?
F42 B4 F41 107.9(3) . . ?
F43 B4 F41 106.3(2) . . ?
F42 B4 C41 112.6(2) . . ?
F43 B4 C41 112.7(3) . . ?
F41 B4 C41 110.4(2) . . ?
C15 C11 B1 110.9(3) . . ?
C15 C11 S11 112.2(3) . . ?
B1 C11 S11 107.5(2) . . ?
C15 C11 S12 111.6(2) . . ?
B1 C11 S12 105.35(19) . . ?
S11 C11 S12 108.96(14) . . ?
C13 C12 S11 114.6(3) . . ?
C12 C13 C14 114.3(3) . . ?
C13 C14 S12 112.7(2) . . ?
C25 C21 B2 109.4(2) . . ?
C25 C21 S21 104.3(2) . . ?
B2 C21 S21 113.81(19) . . ?
C25 C21 S22 104.8(2) . . ?
B2 C21 S22 113.4(2) . . ?
S21 C21 S22 110.32(14) . . ?
C23 C22 S22 113.9(3) . . ?
C22 C23 C24 113.3(3) . . ?
C23 C24 S21 114.4(2) . . ?
C35 C31 B3 111.1(2) . . ?
C35 C31 S32 111.3(2) . . ?
B3 C31 S32 106.97(19) . . ?
C35 C31 S31 111.4(2) . . ?
B3 C31 S31 106.82(18) . . ?
S32 C31 S31 109.07(14) . . ?
C33 C32 S31 114.2(2) . . ?
C32 C33 C34 114.0(3) . . ?
C33 C34 S32 114.2(3) . . ?
C45 C41 B4 110.7(2) . . ?
C45 C41 S41 111.7(2) . . ?
B4 C41 S41 106.10(19) . . ?
C45 C41 S42 111.7(2) . . ?
B4 C41 S42 107.64(19) . . ?
S41 C41 S42 108.85(14) . . ?
C43 C42 S41 113.1(3) . . ?
C44 C43 C42 114.4(3) . . ?
C43 C44 S42 114.7(3) . . ?
C44 S42 C41 102.60(18) . . ?

loop_
_geom_bond_atom_site_label_1
_geom_bond_atom_site_label_2
_geom_bond_distance
_geom_bond_site_symmetry_2
_geom_bond_publ_flag
K1 F11 2.6513(19) . ?
K1 F21 2.694(2) . ?
K1 F33 2.7498(19) . ?
K1 F33 2.8445(19) 2_565 ?
K1 F31 2.9135(19) 2_565 ?
K1 F22 2.982(2) . ?
K2 F12 2.6416(18) 2 ?
K2 F41 2.6848(19) . ?
K2 F12 2.703(2) . ?
K2 F31 2.8175(19) 2_565 ?
K2 F32 2.867(2) 2_565 ?
K3 F23 2.587(2) 2_566 ?
K3 F22 2.7095(19) . ?
K3 F11 2.7383(19) . ?
K3 F42 2.7759(18) 2 ?
K3 F13 3.067(2) . ?
K4 F32 2.6518(17) . ?
K4 F21 2.682(2) . ?
K4 F41 2.7232(18) 2_565 ?
K4 F43 2.7408(19) 1_566 ?
K4 F42 2.8348(19) 1_566 ?
S11 C12 1.815(4) . ?
S11 C11 1.817(3) . ?
S12 C14 1.803(3) . ?
S12 C11 1.818(3) . ?
S21 C24 1.806(4) . ?
S21 C21 1.827(3) . ?
S22 C22 1.808(4) . ?
S22 C21 1.829(3) . ?
S31 C32 1.809(4) . ?
S31 C31 1.826(3) . ?
S32 C34 1.811(4) . ?
S32 C31 1.818(3) . ?
S41 C42 1.804(3) . ?
S41 C41 1.816(3) . ?
S42 C41 1.823(3) . ?
S42 C44 1.816(5) . ?
B1 F11 1.404(4) . ?
B1 F12 1.412(4) . ?
B1 F13 1.385(3) . ?
B1 C11 1.633(4) . ?
B2 F21 1.412(4) . ?
B2 F22 1.400(4) . ?
B2 F23 1.385(4) . ?
B2 C21 1.610(4) . ?
B3 F31 1.404(3) . ?
B3 F32 1.411(4) . ?
B3 F33 1.409(4) . ?
B3 C31 1.621(4) . ?
B4 F41 1.411(4) . ?
B4 F42 1.404(4) . ?
B4 F43 1.407(4) . ?
B4 C41 1.623(4) . ?
C11 C15 1.524(5) . ?
C12 C13 1.494(5) . ?
C13 C14 1.504(5) . ?
C21 C25 1.538(4) . ?
C22 C23 1.503(5) . ?
C23 C24 1.512(5) . ?
C31 C35 1.528(4) . ?
C32 C33 1.502(5) . ?
C33 C34 1.505(6) . ?
C41 C45 1.527(4) . ?
C42 C43 1.503(6) . ?
C43 C44 1.500(6) . ?
